data_4515240
loop_
_publ_author_name
'Zeng, Qian'
'Dong, Kuiyong'
'Pei, Chao'
'Dong, Shanliang'
'Hu, Wenhao'
'Qiu, Lihua'
'Xu, Xinfang'

_publ_section_title
;
 Divergent Construction of Macrocyclic Alkynes via Catalytic Metal Carbene
 C(sp2)--H Insertion and the Buchner Reaction
;
_journal_name_full 'ACS Catalysis'
_journal_page_first 10773
_journal_paper_doi 10.1021/acscatal.9b04199
_journal_year 2019
_chemical_formula_moiety 'C19 H16.74 N O2'
_chemical_formula_sum 'C19 H17 N O2'
_chemical_formula_weight 291.33
_space_group_crystal_system monoclinic
_space_group_IT_number 14
_space_group_name_Hall '-P 2ybc'
_space_group_name_H-M_alt 'P 1 21/c 1'
_atom_sites_solution_hydrogens mixed
_audit_creation_date 2019-08-17
_audit_creation_method
;
Olex2 1.2
(compiled 2018.05.29 svn.r3508 for OlexSys, GUI svn.r5506)
;
_cell_angle_alpha 90
_cell_angle_beta 98.463(3)
_cell_angle_gamma 90
_cell_formula_units_Z 4
_cell_length_a 6.2893(5)
_cell_length_b 20.9264(18)
_cell_length_c 11.5081(10)
_cell_measurement_reflns_used 8853
_cell_measurement_temperature 296(2)
_cell_measurement_theta_max 27.239
_cell_measurement_theta_min 2.644
_cell_volume 1498.1(2)
_computing_cell_refinement 'SAINT v8.37A (Bruker, 2015)'
_computing_data_reduction 'SAINT v8.37A (Bruker, 2015)'
_computing_molecular_graphics 'Olex2 (Dolomanov et al., 2009)'
_computing_publication_material 'Olex2 (Dolomanov et al., 2009)'
_computing_structure_refinement 'ShelXL (Sheldrick, 2015)'
_computing_structure_solution 'SHELXT 2014/5 (Sheldrick, 2014)'
_diffrn_ambient_temperature 296.15
_diffrn_measured_fraction_theta_full 0.996
_diffrn_measured_fraction_theta_max 0.992
_diffrn_measurement_device_type 'Bruker APEX-II CCD'
_diffrn_measurement_method '\f and \w scans'
_diffrn_radiation_type MoK\a
_diffrn_radiation_wavelength 0.71073
_diffrn_reflns_av_R_equivalents 0.0495
_diffrn_reflns_av_unetI/netI 0.0357
_diffrn_reflns_Laue_measured_fraction_full 0.996
_diffrn_reflns_Laue_measured_fraction_max 0.992
_diffrn_reflns_limit_h_max 8
_diffrn_reflns_limit_h_min -8
_diffrn_reflns_limit_k_max 27
_diffrn_reflns_limit_k_min -27
_diffrn_reflns_limit_l_max 14
_diffrn_reflns_limit_l_min -14
_diffrn_reflns_number 23663
_diffrn_reflns_point_group_measured_fraction_full 0.996
_diffrn_reflns_point_group_measured_fraction_max 0.992
_diffrn_reflns_theta_full 25.242
_diffrn_reflns_theta_max 27.567
_diffrn_reflns_theta_min 2.644
_exptl_absorpt_coefficient_mu 0.084
_exptl_absorpt_correction_T_max 0.7456
_exptl_absorpt_correction_T_min 0.7008
_exptl_absorpt_correction_type multi-scan
_exptl_absorpt_process_details
;
SADABS-2014/5 (Bruker,2014/5) was used for absorption correction.
wR2(int) was 0.1347 before and 0.0632 after correction.
The Ratio of minimum to maximum transmission is 0.9399.
The \l/2 correction factor is Not present.
;
_exptl_crystal_colour 'clear light colourless'
_exptl_crystal_colour_lustre clear
_exptl_crystal_colour_modifier light
_exptl_crystal_colour_primary colourless
_exptl_crystal_density_diffrn 1.292
_exptl_crystal_description block
_exptl_crystal_F_000 616
_exptl_crystal_size_max 0.6
_exptl_crystal_size_mid 0.4
_exptl_crystal_size_min 0.4
_refine_diff_density_max 0.535
_refine_diff_density_min -0.560
_refine_diff_density_rms 0.056
_refine_ls_extinction_method none
_refine_ls_goodness_of_fit_ref 1.051
_refine_ls_hydrogen_treatment mixed
_refine_ls_matrix_type full
_refine_ls_number_parameters 218
_refine_ls_number_reflns 3432
_refine_ls_number_restraints 6
_refine_ls_restrained_S_all 1.059
_refine_ls_R_factor_all 0.0889
_refine_ls_R_factor_gt 0.0655
_refine_ls_shift/su_max 0.003
_refine_ls_shift/su_mean 0.000
_refine_ls_structure_factor_coef Fsqd
_refine_ls_weighting_details 'w=1/[\s^2^(Fo^2^)+(0.0702P)^2^+1.3132P] where P=(Fo^2^+2Fc^2^)/3'
_refine_ls_weighting_scheme calc
_refine_ls_wR_factor_gt 0.1594
_refine_ls_wR_factor_ref 0.1719
_reflns_Friedel_coverage 0.000
_reflns_number_gt 2620
_reflns_number_total 3432
_reflns_threshold_expression 'I > 2\s(I)'
_cod_data_source_file cs9b04199_si_003.cif
_cod_data_source_block b190712c_0m_a
_cod_database_code 4515240
_shelx_shelxl_version_number 2018/3
_shelx_space_group_comment
;
The symmetry employed for this shelxl refinement is uniquely defined
by the following loop, which should always be used as a source of
symmetry information in preference to the above space-group names.
They are only intended as comments.
;
_shelx_estimated_absorpt_t_max 0.967
_shelx_estimated_absorpt_t_min 0.951
_olex2_refinement_description
;
1. Fixed Uiso
 At 1.2 times of:
  All C(H) groups, All C(H,H) groups
 At 1.5 times of:
  All C(H,H,H) groups
2. Restrained distances
 N1-C8A
 1.51 with sigma of 0.02
 C9-C8A
 1.75 with sigma of 0.005
 C8A-H8AB = C8A-H8AA
 0.95 with sigma of 0.001
3. Rigid bond restraints
 C9, C15
 with sigma for 1-2 distances of 0.001 and sigma for 1-3 distances of 0.001
 C10, C9
 with sigma for 1-2 distances of 0.001 and sigma for 1-3 distances of 0.001
4. Others
 Sof(C8A)=Sof(H8AA)=Sof(H8AB)=1-FVAR(1)
 Sof(C8)=Sof(H8A)=Sof(H8B)=Sof(H15)=FVAR(1)
5.a Ternary CH refined with riding coordinates:
 C12(H12)
5.b Secondary CH2 refined with riding coordinates:
 C8(H8A,H8B), C17(H17A,H17B)
5.c Aromatic/amide H refined with riding coordinates:
 C2(H2), C3(H3), C4(H4), C5(H5), C10(H10), C11(H11), C13(H13), C14(H14),
 C15(H15)
5.d Idealised Me refined as rotating group:
 C7(H7A,H7B,H7C)
;
_olex2_submission_special_instructions 'No special instructions were received'

loop_
_space_group_symop_operation_xyz
'x, y, z'
'-x, y+1/2, -z+1/2'
'-x, -y, -z'
'x, -y-1/2, z-1/2'

loop_
_atom_site_label
_atom_site_type_symbol
_atom_site_fract_x
_atom_site_fract_y
_atom_site_fract_z
_atom_site_U_iso_or_equiv
_atom_site_adp_type
_atom_site_occupancy
_atom_site_site_symmetry_order
_atom_site_calc_flag
_atom_site_refinement_flags_posn
_atom_site_refinement_flags_adp
_atom_site_refinement_flags_occupancy
_atom_site_disorder_assembly
_atom_site_disorder_group
O1 O 0.1057(2) 0.43398(7) 0.56937(13) 0.0339(4) Uani 1 1 d . . . . .
O2 O 0.4004(3) 0.42301(8) 0.48326(13) 0.0382(4) Uani 1 1 d . . . . .
N1 N 0.3643(3) 0.21811(9) 0.71139(17) 0.0363(5) Uani 1 1 d D . . . .
C1 C 0.0420(4) 0.20687(11) 0.56468(18) 0.0331(5) Uani 1 1 d . . . . .
C2 C -0.1183(4) 0.16737(12) 0.5065(2) 0.0428(6) Uani 1 1 d . . . . .
H2 H -0.228237 0.185569 0.454031 0.051 Uiso 1 1 calc R . . . .
C3 C -0.1187(4) 0.10234(12) 0.5244(2) 0.0468(6) Uani 1 1 d . . . . .
H3 H -0.227235 0.076881 0.484888 0.056 Uiso 1 1 calc R . . . .
C4 C 0.0453(4) 0.07576(12) 0.6021(2) 0.0461(6) Uani 1 1 d . . . . .
H4 H 0.049757 0.031760 0.613549 0.055 Uiso 1 1 calc R . . . .
C5 C 0.2026(4) 0.11380(11) 0.6630(2) 0.0410(6) Uani 1 1 d . . . . .
H5 H 0.310325 0.094769 0.715779 0.049 Uiso 1 1 calc R . . . .
C6 C 0.2055(4) 0.18002(10) 0.64801(19) 0.0335(5) Uani 1 1 d . . . . .
C7 C 0.5383(5) 0.18569(13) 0.7854(3) 0.0620(9) Uani 1 1 d . . . . .
H7A H 0.482603 0.164218 0.848230 0.093 Uiso 1 1 calc GR . . . .
H7B H 0.644260 0.216414 0.817505 0.093 Uiso 1 1 calc GR . . . .
H7C H 0.603036 0.154999 0.739436 0.093 Uiso 1 1 calc GR . . . .
C8 C 0.2860(5) 0.27305(14) 0.7731(2) 0.0309(8) Uani 0.741(7) 1 d . . P A 1
H8A H 0.296476 0.262491 0.855796 0.037 Uiso 0.741(7) 1 calc R . P A 1
H8B H 0.135116 0.279448 0.743243 0.037 Uiso 0.741(7) 1 calc R . P A 1
C9 C 0.4039(5) 0.33553(12) 0.7619(2) 0.0474(5) Uani 1 1 d D U . . .
C10 C 0.3297(4) 0.39122(14) 0.8232(2) 0.0464(6) Uani 1 1 d . U . . .
H10 H 0.266250 0.383797 0.889983 0.056 Uiso 1 1 calc R . . . .
C11 C 0.3479(4) 0.45254(13) 0.7883(2) 0.0430(6) Uani 1 1 d . . . . .
H11 H 0.304057 0.485331 0.833939 0.052 Uiso 1 1 calc R . . . .
C12 C 0.4374(3) 0.46903(10) 0.67768(19) 0.0312(5) Uani 1 1 d . . . . .
H12 H 0.432833 0.515562 0.667993 0.037 Uiso 1 1 calc R . . . .
C13 C 0.6674(4) 0.44832(11) 0.69580(19) 0.0355(5) Uani 1 1 d . . . . .
H13 H 0.775647 0.478867 0.699619 0.043 Uiso 1 1 calc R . . . .
C14 C 0.7188(4) 0.38737(13) 0.7064(2) 0.0424(6) Uani 1 1 d . . . . .
H14 H 0.864162 0.377342 0.713024 0.051 Uiso 1 1 calc R . . . .
C15 C 0.5750(5) 0.33576(12) 0.7088(2) 0.0487(6) Uani 1 1 d . U . . .
H15 H 0.603845 0.298717 0.669282 0.058 Uiso 0.741(7) 1 calc R . P A 1
C16 C 0.3179(3) 0.43871(10) 0.56641(19) 0.0297(5) Uani 1 1 d . . . . .
C17 C -0.0137(4) 0.39623(11) 0.4757(2) 0.0353(5) Uani 1 1 d . . . . .
H17A H 0.038312 0.405256 0.402169 0.042 Uiso 1 1 calc R . . . .
H17B H -0.164861 0.407466 0.466887 0.042 Uiso 1 1 calc R . . . .
C18 C 0.0130(3) 0.32805(11) 0.50358(19) 0.0329(5) Uani 1 1 d . . . . .
C19 C 0.0334(3) 0.27379(11) 0.53419(18) 0.0326(5) Uani 1 1 d . . . . .
C8A C 0.4897(14) 0.2748(3) 0.6703(7) 0.053(3) Uani 0.259(7) 1 d D . P A 2
H8AA H 0.444(14) 0.270(4) 0.5884(16) 0.04(3) Uiso 0.259(7) 1 d D . P A 2
H8AB H 0.627(4) 0.261(3) 0.655(6) 0.05(3) Uiso 0.259(7) 1 d D . P A 2

loop_
_atom_site_aniso_label
_atom_site_aniso_U_11
_atom_site_aniso_U_22
_atom_site_aniso_U_33
_atom_site_aniso_U_23
_atom_site_aniso_U_13
_atom_site_aniso_U_12
O1 0.0286(8) 0.0374(8) 0.0349(8) 0.0001(6) 0.0016(6) 0.0011(6)
O2 0.0416(9) 0.0417(9) 0.0327(8) -0.0018(7) 0.0102(7) -0.0018(7)
N1 0.0377(10) 0.0282(9) 0.0389(10) 0.0079(8) -0.0081(8) -0.0040(8)
C1 0.0356(12) 0.0341(11) 0.0279(10) 0.0003(8) -0.0008(9) 0.0015(9)
C2 0.0450(14) 0.0432(14) 0.0359(12) -0.0006(10) -0.0085(10) -0.0007(11)
C3 0.0514(15) 0.0417(14) 0.0436(14) -0.0028(11) -0.0053(11) -0.0125(11)
C4 0.0563(16) 0.0335(12) 0.0459(14) 0.0049(10) -0.0011(12) -0.0089(11)
C5 0.0427(13) 0.0339(12) 0.0430(13) 0.0101(10) -0.0054(10) -0.0030(10)
C6 0.0359(12) 0.0300(11) 0.0328(11) 0.0033(8) -0.0011(9) -0.0002(9)
C7 0.0530(16) 0.0407(14) 0.081(2) 0.0224(14) -0.0288(15) -0.0103(12)
C8 0.0321(15) 0.0359(16) 0.0239(14) 0.0045(11) 0.0018(11) -0.0078(12)
C9 0.0612(14) 0.0403(12) 0.0331(12) 0.0111(9) -0.0179(9) -0.0208(10)
C10 0.0344(12) 0.0738(16) 0.0311(12) 0.0109(10) 0.0047(9) -0.0130(11)
C11 0.0313(12) 0.0630(17) 0.0352(12) -0.0132(11) 0.0066(10) 0.0062(11)
C12 0.0320(11) 0.0246(10) 0.0371(11) -0.0025(8) 0.0060(9) 0.0005(8)
C13 0.0303(11) 0.0409(13) 0.0356(11) -0.0006(9) 0.0056(9) -0.0048(9)
C14 0.0397(13) 0.0520(15) 0.0342(12) 0.0007(10) 0.0015(10) 0.0135(11)
C15 0.0784(17) 0.0327(12) 0.0314(12) 0.0039(10) -0.0036(11) 0.0062(12)
C16 0.0314(11) 0.0239(10) 0.0336(11) 0.0047(8) 0.0043(9) 0.0027(8)
C17 0.0323(11) 0.0367(12) 0.0335(11) 0.0047(9) -0.0062(9) 0.0007(9)
C18 0.0289(11) 0.0376(12) 0.0296(10) 0.0018(9) -0.0046(8) 0.0013(9)
C19 0.0304(11) 0.0388(12) 0.0264(10) -0.0001(9) -0.0032(8) 0.0028(9)
C8A 0.035(5) 0.055(6) 0.062(7) 0.024(5) -0.012(5) -0.012(5)

loop_
_atom_type_symbol
_atom_type_description
_atom_type_scat_dispersion_real
_atom_type_scat_dispersion_imag
_atom_type_scat_source
C C 0.0033 0.0016 'International Tables Vol C Tables 4.2.6.8 and 6.1.1.4'
H H 0.0000 0.0000 'International Tables Vol C Tables 4.2.6.8 and 6.1.1.4'
N N 0.0061 0.0033 'International Tables Vol C Tables 4.2.6.8 and 6.1.1.4'
O O 0.0106 0.0060 'International Tables Vol C Tables 4.2.6.8 and 6.1.1.4'

loop_
_geom_angle_atom_site_label_1
_geom_angle_atom_site_label_2
_geom_angle_atom_site_label_3
_geom_angle
C16 O1 C17 115.35(17)
C6 N1 C7 117.32(19)
C6 N1 C8 115.68(19)
C6 N1 C8A 129.8(4)
C7 N1 C8 111.0(2)
C7 N1 C8A 99.5(4)
C2 C1 C6 119.4(2)
C2 C1 C19 117.36(19)
C6 C1 C19 123.20(19)
C1 C2 H2 119.0
C3 C2 C1 122.1(2)
C3 C2 H2 119.0
C2 C3 H3 120.7
C2 C3 C4 118.6(2)
C4 C3 H3 120.7
C3 C4 H4 119.7
C5 C4 C3 120.6(2)
C5 C4 H4 119.7
C4 C5 H5 118.9
C4 C5 C6 122.1(2)
C6 C5 H5 118.9
N1 C6 C1 121.32(19)
N1 C6 C5 121.53(19)
C5 C6 C1 117.1(2)
N1 C7 H7A 109.5
N1 C7 H7B 109.5
N1 C7 H7C 109.5
H7A C7 H7B 109.5
H7A C7 H7C 109.5
H7B C7 H7C 109.5
N1 C8 H8A 108.4
N1 C8 H8B 108.4
N1 C8 C9 115.4(2)
H8A C8 H8B 107.5
C9 C8 H8A 108.4
C9 C8 H8B 108.4
C10 C9 C8 116.6(2)
C10 C9 C8A 172.2(4)
C15 C9 C8 119.1(3)
C15 C9 C10 124.0(2)
C15 C9 C8A 52.3(3)
C9 C10 H10 117.9
C11 C10 C9 124.2(2)
C11 C10 H10 117.9
C10 C11 H11 119.1
C10 C11 C12 121.7(2)
C12 C11 H11 119.1
C11 C12 H12 108.4
C11 C12 C16 114.56(18)
C13 C12 C11 106.85(18)
C13 C12 H12 108.4
C13 C12 C16 110.10(17)
C16 C12 H12 108.4
C12 C13 H13 119.6
C14 C13 C12 120.9(2)
C14 C13 H13 119.6
C13 C14 H14 116.8
C13 C14 C15 126.4(2)
C15 C14 H14 116.8
C9 C15 C14 125.7(2)
C9 C15 H15 117.2
C9 C15 C8A 81.1(3)
C14 C15 H15 117.2
C14 C15 C8A 152.8(4)
O1 C16 C12 112.21(18)
O2 C16 O1 123.2(2)
O2 C16 C12 124.52(19)
O1 C17 H17A 109.7
O1 C17 H17B 109.7
O1 C17 C18 109.69(17)
H17A C17 H17B 108.2
C18 C17 H17A 109.7
C18 C17 H17B 109.7
C19 C18 C17 175.4(2)
C18 C19 C1 175.2(2)
N1 C8A C9 98.9(4)
N1 C8A H8AA 97(5)
N1 C8A H8AB 110(5)
C9 C8A H8AA 126(6)
C9 C8A H8AB 133(4)
C15 C8A N1 141.3(5)
C15 C8A C9 46.6(2)
C15 C8A H8AA 117(6)
C15 C8A H8AB 91(4)
H8AA C8A H8AB 86(7)

loop_
_geom_bond_atom_site_label_1
_geom_bond_atom_site_label_2
_geom_bond_distance
O1 C16 1.344(3)
O1 C17 1.453(3)
O2 C16 1.199(3)
N1 C6 1.396(3)
N1 C7 1.452(3)
N1 C8 1.473(4)
N1 C8A 1.537(9)
C1 C2 1.396(3)
C1 C6 1.415(3)
C1 C19 1.443(3)
C2 H2 0.9300
C2 C3 1.376(4)
C3 H3 0.9300
C3 C4 1.379(4)
C4 H4 0.9300
C4 C5 1.378(3)
C5 H5 0.9300
C5 C6 1.397(3)
C7 H7A 0.9600
C7 H7B 0.9600
C7 H7C 0.9600
C8 H8A 0.9700
C8 H8B 0.9700
C8 C9 1.518(4)
C9 C10 1.473(4)
C9 C15 1.313(4)
C9 C8A 1.784(5)
C10 H10 0.9300
C10 C11 1.354(4)
C11 H11 0.9300
C11 C12 1.506(3)
C12 H12 0.9800
C12 C13 1.495(3)
C12 C16 1.524(3)
C13 H13 0.9300
C13 C14 1.317(3)
C14 H14 0.9300
C14 C15 1.412(4)
C15 H15 0.9300
C15 C8A 1.429(8)
C17 H17A 0.9700
C17 H17B 0.9700
C17 C18 1.467(3)
C18 C19 1.190(3)
C8A H8AA 0.9500(11)
C8A H8AB 0.9500(11)
